data_4030155
loop_
_publ_author_name
'Ren, Yuan-Yuan'
'Wang, You-Qing'
'Liu, Shuang'

_publ_section_title
;
 Asymmetric alkynylation of seven-membered cyclic imines by combining
 chiral phosphoric acids and Ag(I) catalysts: synthesis of
 11-substituted-10,11-dihydrodibenzo[b,f][1,4]oxazepine derivatives.
;
_journal_issue 23
_journal_name_full 'The Journal of organic chemistry'
_journal_page_first 11759
_journal_page_last 11767
_journal_paper_doi 10.1021/jo5022037
_journal_volume 79
_journal_year 2014
_chemical_absolute_configuration ad
_chemical_formula_sum 'C21 H18 Br N O'
_chemical_formula_weight 380.27
_chemical_name_systematic
; 
 ? 
;
_space_group_crystal_system orthorhombic
_space_group_IT_number 19
_space_group_name_Hall 'P 2ac 2ab'
_space_group_name_H-M_alt 'P 21 21 21'
_symmetry_space_group_name_Hall 'P 2ac 2ab'
_symmetry_space_group_name_H-M 'P 21 21 21'
_atom_sites_solution_hydrogens mixed
_audit_creation_method SHELXL-2013
_cell_angle_alpha 90
_cell_angle_beta 90
_cell_angle_gamma 90
_cell_formula_units_Z 4
_cell_length_a 5.8502(7)
_cell_length_b 11.4700(14)
_cell_length_c 26.509(3)
_cell_measurement_reflns_used 1976
_cell_measurement_temperature 293(2)
_cell_measurement_theta_max 38.929
_cell_measurement_theta_min 4.696
_cell_volume 1778.8(4)
_computing_cell_refinement 'Bruker SMART'
_computing_data_collection 'Bruker SMART'
_computing_data_reduction 'Bruker SHELXTL'
_computing_molecular_graphics 'Bruker SHELXTL'
_computing_publication_material 'Bruker SHELXTL'
_computing_structure_refinement 'SHELXL-2013 (Sheldrick, 2013)'
_computing_structure_solution 'Bruker SHELXTL'
_diffrn_ambient_temperature 293(2)
_diffrn_measured_fraction_theta_full 0.999
_diffrn_measured_fraction_theta_max 1.000
_diffrn_measurement_device_type 'CCD area detector'
_diffrn_measurement_method 'phi and omega scans'
_diffrn_radiation_type MoK\a
_diffrn_radiation_wavelength 0.71073
_diffrn_reflns_av_R_equivalents 0.0398
_diffrn_reflns_av_unetI/netI 0.0628
_diffrn_reflns_Laue_measured_fraction_full 0.999
_diffrn_reflns_Laue_measured_fraction_max 1.000
_diffrn_reflns_limit_h_max 7
_diffrn_reflns_limit_h_min -6
_diffrn_reflns_limit_k_max 14
_diffrn_reflns_limit_k_min -14
_diffrn_reflns_limit_l_max 32
_diffrn_reflns_limit_l_min -23
_diffrn_reflns_number 10835
_diffrn_reflns_point_group_measured_fraction_full 1.000
_diffrn_reflns_point_group_measured_fraction_max 1.000
_diffrn_reflns_theta_full 25.242
_diffrn_reflns_theta_max 25.992
_diffrn_reflns_theta_min 1.935
_exptl_absorpt_coefficient_mu 2.317
_exptl_absorpt_correction_T_max 0.7457
_exptl_absorpt_correction_T_min 0.5735
_exptl_absorpt_correction_type multi-scan
_exptl_absorpt_process_details sadabs
_exptl_crystal_colour colorless
_exptl_crystal_density_diffrn 1.420
_exptl_crystal_description prismatic
_exptl_crystal_F_000 776
_exptl_crystal_size_max 0.187
_exptl_crystal_size_mid 0.154
_exptl_crystal_size_min 0.113
_refine_diff_density_max 0.315
_refine_diff_density_min -0.196
_refine_diff_density_rms 0.041
_refine_ls_abs_structure_details
; 
 Flack x determined using 840 quotients [(I+)-(I-)]/[(I+)+(I-)] 
 (Parsons and Flack (2004), Acta Cryst. A60, s61). 
;
_refine_ls_abs_structure_Flack 0.006(9)
_refine_ls_extinction_method none
_refine_ls_goodness_of_fit_ref 0.993
_refine_ls_hydrogen_treatment mixed
_refine_ls_matrix_type full
_refine_ls_number_parameters 261
_refine_ls_number_reflns 3496
_refine_ls_number_restraints 46
_refine_ls_restrained_S_all 1.017
_refine_ls_R_factor_all 0.0639
_refine_ls_R_factor_gt 0.0397
_refine_ls_shift/su_max 0.001
_refine_ls_shift/su_mean 0.000
_refine_ls_structure_factor_coef Fsqd
_refine_ls_weighting_details 'w=1/[\s^2^(Fo^2^)+(0.0286P)^2^] where P=(Fo^2^+2Fc^2^)/3'
_refine_ls_weighting_scheme calc
_refine_ls_wR_factor_gt 0.0828
_refine_ls_wR_factor_ref 0.0908
_reflns_Friedel_coverage 0.706
_reflns_Friedel_fraction_full 1.000
_reflns_Friedel_fraction_max 1.000
_reflns_number_gt 2513
_reflns_number_total 3496
_reflns_threshold_expression 'I > 2\s(I)'
_cod_data_source_file jo5022037_si_002.cif
_cod_data_source_block cd214363
_cod_depositor_comments 'Adding full bibliography for 4030155.cif.'
_cod_database_code 4030155
_shelx_space_group_comment
; 
The symmetry employed for this shelxl refinement is uniquely defined 
by the following loop, which should always be used as a source of 
symmetry information in preference to the above space-group names. 
They are only intended as comments. 
;
_shelxl_version_number 2013-4

loop_
_space_group_symop_operation_xyz
'x, y, z'
'-x+1/2, -y, z+1/2'
'-x, y+1/2, -z+1/2'
'x+1/2, -y+1/2, -z'

loop_
_atom_site_label
_atom_site_type_symbol
_atom_site_fract_x
_atom_site_fract_y
_atom_site_fract_z
_atom_site_U_iso_or_equiv
_atom_site_adp_type
_atom_site_occupancy
_atom_site_site_symmetry_order
_atom_site_calc_flag
_atom_site_refinement_flags_posn
_atom_site_refinement_flags_adp
_atom_site_refinement_flags_occupancy
_atom_site_disorder_assembly
_atom_site_disorder_group
Br1 Br 0.66101(10) 1.23257(5) -0.11402(2) 0.0834(2) Uani 1 1 d . . . . .
N1 N 0.6046(7) 1.0547(4) 0.06637(16) 0.0652(11) Uani 1 1 d . . . . .
O1 O 0.1295(5) 0.9842(3) 0.04859(12) 0.0631(8) Uani 1 1 d . . . . .
C1 C 0.4037(8) 0.8740(4) 0.09562(16) 0.0586(12) Uani 1 1 d . . . . .
C2 C 0.4758(10) 0.7675(5) 0.11344(18) 0.0732(13) Uani 1 1 d . . . . .
H2 H 0.6066 0.7632 0.1333 0.088 Uiso 1 1 calc R U . . .
C3 C 0.3566(12) 0.6672(5) 0.1022(2) 0.0889(17) Uani 1 1 d . . . . .
H3 H 0.4094 0.5956 0.1139 0.107 Uiso 1 1 calc R U . . .
C4 C 0.1576(13) 0.6722(5) 0.0735(2) 0.0901(17) Uani 1 1 d . . . . .
H4 H 0.0727 0.6051 0.0674 0.108 Uiso 1 1 calc R U . . .
C5 C 0.0879(8) 0.7782(5) 0.05419(19) 0.0756(14) Uani 1 1 d . . . . .
H5 H -0.0404 0.7825 0.0335 0.091 Uiso 1 1 calc R U . . .
C6 C 0.2089(8) 0.8769(4) 0.06565(16) 0.0556(11) Uani 1 1 d . . . . .
C7 C 0.2656(7) 1.0387(4) 0.01167(17) 0.0515(11) Uani 1 1 d . . . . .
C8 C 0.1642(8) 1.0587(4) -0.03417(17) 0.0599(11) Uani 1 1 d . . . . .
H8 H 0.0167 1.0317 -0.0400 0.072 Uiso 1 1 calc R U . . .
C9 C 0.2785(8) 1.1186(4) -0.07180(17) 0.0618(12) Uani 1 1 d . . . . .
H9 H 0.2098 1.1330 -0.1028 0.074 Uiso 1 1 calc R U . . .
C10 C 0.4952(8) 1.1558(4) -0.06185(16) 0.0542(11) Uani 1 1 d . . . . .
C11 C 0.5984(7) 1.1369(4) -0.01634(17) 0.0523(11) Uani 1 1 d . . . . .
H11 H 0.7448 1.1659 -0.0108 0.063 Uiso 1 1 calc R U . . .
C12 C 0.4891(7) 1.0749(4) 0.02211(15) 0.0486(10) Uani 1 1 d . . . . .
C13 C 0.5130(8) 0.9897(4) 0.10942(16) 0.0586(11) Uani 1 1 d . . . . .
H13 H 0.3926 1.0380 0.1243 0.070 Uiso 1 1 calc R U . . .
C14 C 0.6952(9) 0.9798(4) 0.14731(17) 0.0653(12) Uani 1 1 d . . . . .
C15 C 0.8468(10) 0.9715(4) 0.17666(17) 0.0695(13) Uani 1 1 d . . . . .
C16 C 1.0239(10) 0.9634(5) 0.21344(17) 0.0677(14) Uani 1 1 d D . . . .
C17 C 1.1309(12) 0.8619(6) 0.2222(2) 0.0947(19) Uani 1 1 d D . . . .
C18 C 1.345(4) 0.8638(17) 0.2559(9) 0.091(4) Uani 0.5 1 d D U P A 1
H18A H 1.3284 0.8027 0.2809 0.109 Uiso 0.5 1 calc R U P A 1
H18B H 1.4752 0.8435 0.2350 0.109 Uiso 0.5 1 calc R U P A 1
C19 C 1.400(2) 0.9729(13) 0.2826(7) 0.096(3) Uani 0.6 1 d D U P A 1
H19A H 1.4816 0.9547 0.3135 0.115 Uiso 0.6 1 calc R U P A 1
H19B H 1.4989 1.0203 0.2616 0.115 Uiso 0.6 1 calc R U P A 1
C20 C 1.194(2) 1.0385(10) 0.2948(4) 0.097(3) Uani 0.6 1 d D U P A 1
H20A H 1.2379 1.1124 0.3097 0.117 Uiso 0.6 1 calc R U P A 1
H20B H 1.1065 0.9956 0.3196 0.117 Uiso 0.6 1 calc R U P A 1
C21 C 1.045(2) 1.0612(11) 0.2488(4) 0.088(3) Uani 0.6 1 d D U P A 1
H21A H 0.8935 1.0825 0.2603 0.106 Uiso 0.6 1 calc R U P A 1
H21B H 1.1073 1.1275 0.2307 0.106 Uiso 0.6 1 calc R U P A 1
C18' C 1.302(4) 0.839(2) 0.2622(9) 0.101(5) Uani 0.5 1 d D U P A 2
H18C H 1.2443 0.7792 0.2848 0.121 Uiso 0.5 1 calc R U P A 2
H18D H 1.4420 0.8106 0.2471 0.121 Uiso 0.5 1 calc R U P A 2
C19' C 1.347(4) 0.9426(17) 0.2901(10) 0.099(4) Uani 0.4 1 d D U P A 2
H19C H 1.4999 0.9347 0.3040 0.119 Uiso 0.4 1 calc R U P A 2
H19D H 1.2426 0.9435 0.3185 0.119 Uiso 0.4 1 calc R U P A 2
C20' C 1.335(3) 1.0652(13) 0.2651(6) 0.096(4) Uani 0.4 1 d D U P A 2
H20C H 1.3237 1.1245 0.2911 0.115 Uiso 0.4 1 calc R U P A 2
H20D H 1.4729 1.0793 0.2459 0.115 Uiso 0.4 1 calc R U P A 2
C21' C 1.132(3) 1.0729(16) 0.2311(7) 0.095(4) Uani 0.4 1 d D U P A 2
H21C H 1.0158 1.1181 0.2484 0.114 Uiso 0.4 1 calc R U P A 2
H21D H 1.1771 1.1171 0.2016 0.114 Uiso 0.4 1 calc R U P A 2
H17 H 1.099(9) 0.802(5) 0.203(2) 0.09(2) Uiso 1 1 d . . . . .
H1 H 0.745(8) 1.057(4) 0.0638(16) 0.053(15) Uiso 1 1 d . . . . .

loop_
_atom_site_aniso_label
_atom_site_aniso_U_11
_atom_site_aniso_U_22
_atom_site_aniso_U_33
_atom_site_aniso_U_23
_atom_site_aniso_U_13
_atom_site_aniso_U_12
Br1 0.0998(4) 0.0836(4) 0.0669(3) 0.0101(3) -0.0007(3) -0.0156(3)
N1 0.045(3) 0.085(3) 0.066(3) 0.013(2) -0.0079(19) -0.005(2)
O1 0.0446(17) 0.070(2) 0.075(2) -0.0015(16) 0.0020(15) 0.0021(17)
C1 0.064(3) 0.061(3) 0.050(2) -0.004(2) 0.009(2) 0.002(2)
C2 0.090(3) 0.065(3) 0.065(3) -0.005(3) -0.003(3) 0.011(3)
C3 0.126(5) 0.061(3) 0.080(4) -0.002(3) 0.009(4) 0.017(4)
C4 0.114(5) 0.065(4) 0.091(4) -0.012(3) 0.004(4) -0.019(4)
C5 0.070(3) 0.080(4) 0.077(3) -0.011(3) 0.009(2) -0.010(3)
C6 0.050(3) 0.059(3) 0.058(3) -0.008(2) 0.010(2) -0.005(2)
C7 0.038(2) 0.057(3) 0.060(3) -0.007(2) 0.000(2) 0.0030(19)
C8 0.039(2) 0.072(3) 0.069(3) -0.019(2) -0.009(3) 0.007(3)
C9 0.054(3) 0.074(3) 0.057(3) -0.008(2) -0.015(2) 0.010(2)
C10 0.054(3) 0.051(3) 0.057(3) -0.006(2) -0.002(2) 0.008(2)
C11 0.040(2) 0.053(3) 0.064(3) -0.008(2) -0.003(2) 0.002(2)
C12 0.041(2) 0.053(3) 0.051(2) -0.002(2) -0.005(2) 0.002(2)
C13 0.055(3) 0.069(3) 0.052(2) 0.000(2) 0.001(2) 0.004(2)
C14 0.071(3) 0.071(3) 0.054(3) -0.001(2) 0.000(3) 0.000(3)
C15 0.077(3) 0.082(3) 0.049(3) 0.004(2) 0.000(3) 0.000(3)
C16 0.075(3) 0.079(4) 0.049(3) 0.003(2) -0.006(3) -0.012(3)
C17 0.109(5) 0.085(4) 0.091(4) -0.006(3) -0.035(4) 0.008(4)
C18 0.085(8) 0.087(9) 0.099(8) 0.024(7) -0.014(6) 0.004(7)
C19 0.088(6) 0.105(7) 0.094(6) 0.011(6) -0.019(5) -0.013(6)
C20 0.099(6) 0.103(6) 0.090(6) -0.005(5) -0.024(5) -0.008(5)
C21 0.089(7) 0.089(7) 0.087(7) -0.006(5) -0.028(5) -0.002(6)
C18' 0.100(10) 0.101(10) 0.101(8) 0.031(7) -0.044(8) -0.018(8)
C19' 0.104(9) 0.105(9) 0.088(8) 0.026(6) -0.048(7) -0.026(8)
C20' 0.106(8) 0.100(8) 0.083(7) 0.012(6) -0.041(7) -0.032(7)
C21' 0.108(10) 0.095(8) 0.081(8) 0.012(7) -0.038(8) -0.032(8)

loop_
_atom_type_symbol
_atom_type_description
_atom_type_scat_dispersion_real
_atom_type_scat_dispersion_imag
_atom_type_scat_source
C C 0.0033 0.0016 'International Tables Vol C Tables 4.2.6.8 and 6.1.1.4'
H H 0.0000 0.0000 'International Tables Vol C Tables 4.2.6.8 and 6.1.1.4'
N N 0.0061 0.0033 'International Tables Vol C Tables 4.2.6.8 and 6.1.1.4'
O O 0.0106 0.0060 'International Tables Vol C Tables 4.2.6.8 and 6.1.1.4'
Br Br -0.2901 2.4595 'International Tables Vol C Tables 4.2.6.8 and 6.1.1.4'

loop_
_geom_angle_atom_site_label_1
_geom_angle_atom_site_label_2
_geom_angle_atom_site_label_3
_geom_angle
C12 N1 C13 124.9(4)
C12 N1 H1 114(3)
C13 N1 H1 116(3)
C6 O1 C7 115.5(3)
C2 C1 C6 118.0(5)
C2 C1 C13 124.3(4)
C6 C1 C13 117.6(4)
C1 C2 C3 120.8(5)
C1 C2 H2 119.6
C3 C2 H2 119.6
C2 C3 C4 120.4(5)
C2 C3 H3 119.8
C4 C3 H3 119.8
C5 C4 C3 119.1(5)
C5 C4 H4 120.5
C3 C4 H4 120.5
C6 C5 C4 119.5(5)
C6 C5 H5 120.2
C4 C5 H5 120.2
C5 C6 C1 122.1(5)
C5 C6 O1 119.1(4)
C1 C6 O1 118.7(4)
C8 C7 C12 122.0(4)
C8 C7 O1 116.5(4)
C12 C7 O1 121.5(4)
C7 C8 C9 120.9(4)
C7 C8 H8 119.6
C9 C8 H8 119.6
C10 C9 C8 117.7(4)
C10 C9 H9 121.1
C8 C9 H9 121.1
C9 C10 C11 122.2(4)
C9 C10 Br1 118.5(4)
C11 C10 Br1 119.3(4)
C10 C11 C12 121.5(4)
C10 C11 H11 119.3
C12 C11 H11 119.3
N1 C12 C11 118.9(4)
N1 C12 C7 125.3(4)
C11 C12 C7 115.7(4)
N1 C13 C14 107.9(4)
N1 C13 C1 114.3(4)
C14 C13 C1 113.8(4)
N1 C13 H13 106.8
C14 C13 H13 106.8
C1 C13 H13 106.8
C15 C14 C13 178.0(5)
C14 C15 C16 177.8(5)
C17 C16 C15 120.9(5)
C17 C16 C21 120.8(7)
C15 C16 C21 116.7(7)
C17 C16 C21' 118.8(9)
C15 C16 C21' 118.1(8)
C16 C17 C18' 126.4(11)
C16 C17 C18 117.9(10)
C16 C17 H17 118(4)
C18' C17 H17 115(4)
C18 C17 H17 122(4)
C19 C18 C17 117.9(14)
C19 C18 H18A 107.8
C17 C18 H18A 107.8
C19 C18 H18B 107.8
C17 C18 H18B 107.8
H18A C18 H18B 107.2
C20 C19 C18 111.5(13)
C20 C19 H19A 109.3
C18 C19 H19A 109.3
C20 C19 H19B 109.3
C18 C19 H19B 109.3
H19A C19 H19B 108.0
C19 C20 C21 112.6(11)
C19 C20 H20A 109.1
C21 C20 H20A 109.1
C19 C20 H20B 109.1
C21 C20 H20B 109.1
H20A C20 H20B 107.8
C16 C21 C20 115.5(10)
C16 C21 H21A 108.4
C20 C21 H21A 108.4
C16 C21 H21B 108.4
C20 C21 H21B 108.4
H21A C21 H21B 107.5
C19' C18' C17 110.5(16)
C19' C18' H18C 109.6
C17 C18' H18C 109.6
C19' C18' H18D 109.6
C17 C18' H18D 109.6
H18C C18' H18D 108.1
C18' C19' C20' 121.6(17)
C18' C19' H19C 106.9
C20' C19' H19C 106.9
C18' C19' H19D 106.9
C20' C19' H19D 106.9
H19C C19' H19D 106.7
C21' C20' C19' 110.4(15)
C21' C20' H20C 109.6
C19' C20' H20C 109.6
C21' C20' H20D 109.6
C19' C20' H20D 109.6
H20C C20' H20D 108.1
C16 C21' C20' 118.7(14)
C16 C21' H21C 107.6
C20' C21' H21C 107.6
C16 C21' H21D 107.6
C20' C21' H21D 107.6
H21C C21' H21D 107.1

loop_
_geom_bond_atom_site_label_1
_geom_bond_atom_site_label_2
_geom_bond_distance
Br1 C10 1.905(4)
N1 C12 1.374(6)
N1 C13 1.465(6)
N1 H1 0.82(4)
O1 C6 1.391(5)
O1 C7 1.408(5)
C1 C2 1.376(6)
C1 C6 1.390(6)
C1 C13 1.518(6)
C2 C3 1.378(7)
C2 H2 0.9300
C3 C4 1.392(8)
C3 H3 0.9300
C4 C5 1.381(8)
C4 H4 0.9300
C5 C6 1.370(7)
C5 H5 0.9300
C7 C8 1.372(6)
C7 C12 1.400(6)
C8 C9 1.383(6)
C8 H8 0.9300
C9 C10 1.363(7)
C9 H9 0.9300
C10 C11 1.366(6)
C11 C12 1.397(6)
C11 H11 0.9300
C13 C14 1.469(7)
C13 H13 0.9800
C14 C15 1.184(6)
C15 C16 1.425(7)
C16 C17 1.343(8)
C16 C21 1.467(12)
C16 C21' 1.482(17)
C17 C18' 1.481(18)
C17 C18 1.537(18)
C17 H17 0.88(5)
C18 C19 1.473(17)
C18 H18A 0.9700
C18 H18B 0.9700
C19 C20 1.454(16)
C19 H19A 0.9700
C19 H19B 0.9700
C20 C21 1.522(13)
C20 H20A 0.9700
C20 H20B 0.9700
C21 H21A 0.9700
C21 H21B 0.9700
C18' C19' 1.43(2)
C18' H18C 0.9700
C18' H18D 0.9700
C19' C20' 1.556(19)
C19' H19C 0.9700
C19' H19D 0.9700
C20' C21' 1.492(19)
C20' H20C 0.9700
C20' H20D 0.9700
C21' H21C 0.9700
C21' H21D 0.9700

loop_
_geom_hbond_atom_site_label_D
_geom_hbond_atom_site_label_H
_geom_hbond_atom_site_label_A
_geom_hbond_distance_DH
_geom_hbond_distance_HA
_geom_hbond_distance_DA
_geom_hbond_angle_DHA
_geom_hbond_site_symmetry_A
N1 H1 O1 0.82(4) 2.43(5) 3.210(5) 157(4) 1_655
C13 H13 Br1 0.98 2.97 3.795(5) 142.3 4_475
C13 H13 Br1 0.98 2.97 3.795(5) 142.3 4_475
N1 H1 O1 0.82(4) 2.43(5) 3.210(5) 157(4) 1_655

loop_
_geom_torsion_atom_site_label_1
_geom_torsion_atom_site_label_2
_geom_torsion_atom_site_label_3
_geom_torsion_atom_site_label_4
_geom_torsion
C6 C1 C2 C3 -0.7(7)
C13 C1 C2 C3 174.9(5)
C1 C2 C3 C4 -1.4(8)
C2 C3 C4 C5 3.4(8)
C3 C4 C5 C6 -3.2(8)
C4 C5 C6 C1 1.2(7)
C4 C5 C6 O1 -176.1(5)
C2 C1 C6 C5 0.8(6)
C13 C1 C6 C5 -175.1(4)
C2 C1 C6 O1 178.0(4)
C13 C1 C6 O1 2.1(6)
C7 O1 C6 C5 -112.1(4)
C7 O1 C6 C1 70.6(5)
C6 O1 C7 C8 118.8(4)
C6 O1 C7 C12 -63.9(5)
C12 C7 C8 C9 -1.6(7)
O1 C7 C8 C9 175.7(4)
C7 C8 C9 C10 0.6(7)
C8 C9 C10 C11 -0.8(7)
C8 C9 C10 Br1 177.4(3)
C9 C10 C11 C12 2.0(7)
Br1 C10 C11 C12 -176.1(3)
C13 N1 C12 C11 -179.0(4)
C13 N1 C12 C7 1.3(7)
C10 C11 C12 N1 177.5(4)
C10 C11 C12 C7 -2.8(6)
C8 C7 C12 N1 -177.7(5)
O1 C7 C12 N1 5.1(7)
C8 C7 C12 C11 2.6(6)
O1 C7 C12 C11 -174.6(4)
C12 N1 C13 C14 175.6(5)
C12 N1 C13 C1 48.0(6)
C2 C1 C13 N1 119.9(5)
C6 C1 C13 N1 -64.5(5)
C2 C1 C13 C14 -4.6(6)
C6 C1 C13 C14 171.0(4)
C15 C16 C17 C18' -174.0(14)
C21 C16 C17 C18' -8.7(17)
C21' C16 C17 C18' 23.1(18)
C15 C16 C17 C18 170.2(12)
C21 C16 C17 C18 -24.4(15)
C21' C16 C17 C18 7.4(15)
C16 C17 C18 C19 9(2)
C18' C17 C18 C19 -117(8)
C17 C18 C19 C20 31(2)
C18 C19 C20 C21 -53.9(16)
C17 C16 C21 C20 0.0(14)
C15 C16 C21 C20 166.0(9)
C21' C16 C21 C20 -94(3)
C19 C20 C21 C16 40.6(15)
C16 C17 C18' C19' -2(2)
C18 C17 C18' C19' 60(7)
C17 C18' C19' C20' -31(3)
C18' C19' C20' C21' 42(3)
C17 C16 C21' C20' -10(2)
C15 C16 C21' C20' -173.2(14)
C21 C16 C21' C20' 92(3)
C19' C20' C21' C16 -19(3)
